data_4022468
loop_
_publ_author_name
'Brant Boren'
'Jennifer S. Hirschi'
'Joseph H. Reibenspies'
'Matthew D. Tallant'
'Daniel A. Singleton'
'Gary A. Sulikowski'

_publ_section_title
;
 Exo-Selective Diels-Alder Reactions of Vinylazepines.
 Origin of Divergent Stereoselectivity in Diels-Alder Reactions of
 Vinylazepines, Vinylpiperideines, and Vinylcycloalkenes
;
_journal_name_full 'Journal of Organic Chemistry'
_journal_page_first 8991
_journal_page_last 8995
_journal_paper_doi 10.1021/jo034462h
_journal_volume 68
_journal_year 2003
_chemical_formula_sum 'C23 H28 N2 O4'
_chemical_formula_weight 396.47
_chemical_name_systematic
;
  ?
;
_space_group_IT_number 14
_symmetry_cell_setting monoclinic
_symmetry_space_group_name_Hall '-P 2ybc'
_symmetry_space_group_name_H-M 'P 1 21/c 1'
_atom_sites_solution_hydrogens geom
_atom_sites_solution_primary direct
_atom_sites_solution_secondary difmap
_audit_creation_method SHELXL-97
_cell_angle_alpha 90.00
_cell_angle_beta 90.779(3)
_cell_angle_gamma 90.00
_cell_formula_units_Z 4
_cell_length_a 11.0839(17)
_cell_length_b 6.4280(10)
_cell_length_c 29.590(5)
_cell_measurement_temperature 110(2)
_cell_measurement_theta_max 15
_cell_measurement_theta_min 5
_cell_volume 2108.0(6)
_computing_cell_refinement 'Bruker SMART'
_computing_data_collection 'Bruker SMART'
_computing_data_reduction 'Bruker SHELXTL'
_computing_molecular_graphics 'Bruker SHELXTL'
_computing_publication_material 'Bruker SHELXTL'
_computing_structure_refinement 'SHELXL-97 (Sheldrick, 1997)'
_computing_structure_solution 'SHELXS-97 (Sheldrick, 1990)'
_diffrn_ambient_temperature 110(2)
_diffrn_measured_fraction_theta_full 0.938
_diffrn_measured_fraction_theta_max 0.938
_diffrn_measurement_device_type 'CCD area detector'
_diffrn_measurement_method 'phi and omega scans'
_diffrn_radiation_monochromator graphite
_diffrn_radiation_source 'fine-focus sealed tube'
_diffrn_radiation_type MoK\a
_diffrn_radiation_wavelength 0.71073
_diffrn_reflns_av_R_equivalents 0.0358
_diffrn_reflns_av_sigmaI/netI 0.0553
_diffrn_reflns_limit_h_max 8
_diffrn_reflns_limit_h_min -14
_diffrn_reflns_limit_k_max 8
_diffrn_reflns_limit_k_min -8
_diffrn_reflns_limit_l_max 38
_diffrn_reflns_limit_l_min -37
_diffrn_reflns_number 13018
_diffrn_reflns_theta_full 28.32
_diffrn_reflns_theta_max 28.32
_diffrn_reflns_theta_min 1.38
_exptl_absorpt_coefficient_mu 0.086
_exptl_absorpt_correction_T_max 0.9915
_exptl_absorpt_correction_T_min 0.9715
_exptl_absorpt_correction_type multi-scan
_exptl_absorpt_process_details sadabs
_exptl_crystal_colour colorless
_exptl_crystal_density_diffrn 1.249
_exptl_crystal_density_method 'not measured'
_exptl_crystal_description plate
_exptl_crystal_F_000 848
_exptl_crystal_size_max 0.34
_exptl_crystal_size_mid 0.23
_exptl_crystal_size_min 0.10
_refine_diff_density_max 0.665
_refine_diff_density_min -0.369
_refine_diff_density_rms 0.112
_refine_ls_extinction_method none
_refine_ls_goodness_of_fit_ref 1.013
_refine_ls_hydrogen_treatment mixed
_refine_ls_matrix_type full
_refine_ls_number_parameters 265
_refine_ls_number_reflns 4936
_refine_ls_number_restraints 0
_refine_ls_restrained_S_all 1.013
_refine_ls_R_factor_all 0.1281
_refine_ls_R_factor_gt 0.0721
_refine_ls_shift/su_max 0.002
_refine_ls_shift/su_mean 0.000
_refine_ls_structure_factor_coef Fsqd
_refine_ls_weighting_details 'calc w=1/[\s^2^(Fo^2^)+(0.1316P)^2^+0.0000P] where P=(Fo^2^+2Fc^2^)/3'
_refine_ls_weighting_scheme calc
_refine_ls_wR_factor_gt 0.1729
_refine_ls_wR_factor_ref 0.2233
_reflns_number_gt 2732
_reflns_number_total 4936
_reflns_threshold_expression >2sigma(I)
_cod_data_source_file jo034462hsi20030925_105429.cif
_cod_data_source_block gs37
_cod_depositor_comments
;
The following automatic conversions were performed:
'_symmetry_cell_setting' value 'Monoclinic' changed to 'monoclinic'
according to '/home/saulius/struct/CIF-dictionaries/cif_core.dic'
dictionary named 'cif_core.dic' version 2.4.1 from 2010-06-29.

Automatic conversion script
Id: cif_fix_enum 1527 2010-12-29 10:47:43Z saulius 
;
_cod_original_sg_symbol_H-M 'P 21/c'
_cod_database_code 4022468

loop_
_symmetry_equiv_pos_as_xyz
'x, y, z'
'-x, y+1/2, -z+1/2'
'-x, -y, -z'
'x, -y-1/2, z-1/2'

loop_
_atom_site_label
_atom_site_type_symbol
_atom_site_fract_x
_atom_site_fract_y
_atom_site_fract_z
_atom_site_U_iso_or_equiv
_atom_site_adp_type
_atom_site_occupancy
_atom_site_symmetry_multiplicity
_atom_site_calc_flag
_atom_site_refinement_flags
O1 O 0.74751(17) -0.2848(3) 0.19064(6) 0.0473(5) Uani 1 1 d .
O2 O 0.98593(16) 0.2777(3) 0.21944(6) 0.0426(5) Uani 1 1 d .
O3 O 0.82321(16) 0.4139(3) 0.03020(6) 0.0432(5) Uani 1 1 d .
O4 O 0.76055(14) 0.2054(3) 0.08731(5) 0.0388(4) Uani 1 1 d .
N1 N 0.84894(18) 0.0095(3) 0.21425(6) 0.0337(5) Uani 1 1 d .
N2 N 0.95244(17) 0.1867(3) 0.06420(6) 0.0322(5) Uani 1 1 d .
C1 C 0.8393(2) -0.1847(4) 0.19285(8) 0.0361(6) Uani 1 1 d .
C2 C 0.9612(2) -0.2403(4) 0.17407(8) 0.0362(6) Uani 1 1 d .
H2 H 0.9992 -0.3479 0.1941 0.043 Uiso 1 1 calc R
C3 C 0.9483(2) -0.3305(4) 0.12624(8) 0.0398(6) Uani 1 1 d .
H3A H 1.0236 -0.4040 0.1182 0.048 Uiso 1 1 calc R
H3B H 0.8815 -0.4327 0.1254 0.048 Uiso 1 1 calc R
C4 C 0.9234(2) -0.1616(4) 0.09250(8) 0.0360(6) Uani 1 1 d .
H4 H 0.8694 -0.1877 0.0680 0.043 Uiso 1 1 calc R
C5 C 0.9752(2) 0.0229(4) 0.09618(7) 0.0317(5) Uani 1 1 d .
C6 C 1.0702(2) 0.0667(4) 0.13245(8) 0.0359(6) Uani 1 1 d .
H6 H 1.0736 0.2205 0.1373 0.043 Uiso 1 1 calc R
C7 C 1.0355(2) -0.0378(4) 0.17808(8) 0.0362(6) Uani 1 1 d .
H7 H 1.1114 -0.0688 0.1955 0.043 Uiso 1 1 calc R
C8 C 0.9583(2) 0.1059(4) 0.20632(8) 0.0345(6) Uani 1 1 d .
C9 C 0.7574(2) 0.0884(4) 0.24394(8) 0.0351(6) Uani 1 1 d .
C10 C 0.7070(2) 0.2814(4) 0.23655(9) 0.0431(6) Uani 1 1 d .
H10 H 0.7321 0.3648 0.2119 0.052 Uiso 1 1 calc R
C11 C 0.6188(3) 0.3524(5) 0.26573(11) 0.0551(8) Uani 1 1 d .
H11 H 0.5843 0.4862 0.2612 0.066 Uiso 1 1 calc R
C12 C 0.5806(3) 0.2294(5) 0.30146(11) 0.0565(8) Uani 1 1 d .
H12 H 0.5185 0.2766 0.3208 0.068 Uiso 1 1 calc R
C13 C 0.6338(3) 0.0383(5) 0.30851(11) 0.0585(8) Uani 1 1 d .
H13 H 0.6095 -0.0446 0.3334 0.070 Uiso 1 1 calc R
C14 C 0.7221(2) -0.0347(4) 0.28002(9) 0.0454(7) Uani 1 1 d .
H14 H 0.7581 -0.1670 0.2850 0.055 Uiso 1 1 calc R
C15 C 1.1943(2) -0.0048(5) 0.11664(9) 0.0488(7) Uani 1 1 d .
H15A H 1.2524 0.0068 0.1422 0.059 Uiso 1 1 calc R
H15B H 1.1894 -0.1534 0.1080 0.059 Uiso 1 1 calc R
C16 C 1.2425(2) 0.1184(6) 0.07679(9) 0.0530(8) Uani 1 1 d .
H16A H 1.3208 0.0573 0.0681 0.064 Uiso 1 1 calc R
H16B H 1.2583 0.2626 0.0870 0.064 Uiso 1 1 calc R
C17 C 1.1607(2) 0.1276(5) 0.03455(8) 0.0430(6) Uani 1 1 d .
H17A H 1.2101 0.1728 0.0087 0.052 Uiso 1 1 calc R
H17B H 1.1319 -0.0151 0.0279 0.052 Uiso 1 1 calc R
C18 C 1.0522(2) 0.2685(4) 0.03708(8) 0.0388(6) Uani 1 1 d .
H18A H 1.0781 0.4036 0.0500 0.047 Uiso 1 1 calc R
H18B H 1.0217 0.2950 0.0060 0.047 Uiso 1 1 calc R
C19 C 0.8421(2) 0.2791(4) 0.05807(8) 0.0331(5) Uani 1 1 d .
C20 C 0.6323(2) 0.2574(4) 0.08184(9) 0.0382(6) Uani 1 1 d .
C21 C 0.5879(3) 0.1899(6) 0.03513(10) 0.0586(8) Uani 1 1 d .
H21A H 0.6316 0.2672 0.0120 0.088 Uiso 1 1 calc R
H21B H 0.5014 0.2185 0.0321 0.088 Uiso 1 1 calc R
H21C H 0.6022 0.0405 0.0313 0.088 Uiso 1 1 calc R
C22 C 0.5751(3) 0.1252(5) 0.11847(10) 0.0512(7) Uani 1 1 d .
H22A H 0.5910 -0.0221 0.1125 0.077 Uiso 1 1 calc R
H22B H 0.4878 0.1493 0.1185 0.077 Uiso 1 1 calc R
H22C H 0.6096 0.1634 0.1480 0.077 Uiso 1 1 calc R
C23 C 0.6111(3) 0.4865(5) 0.09031(11) 0.0531(8) Uani 1 1 d .
H23A H 0.6461 0.5251 0.1197 0.080 Uiso 1 1 calc R
H23B H 0.5242 0.5144 0.0902 0.080 Uiso 1 1 calc R
H23C H 0.6492 0.5682 0.0665 0.080 Uiso 1 1 calc R

loop_
_atom_site_aniso_label
_atom_site_aniso_U_11
_atom_site_aniso_U_22
_atom_site_aniso_U_33
_atom_site_aniso_U_23
_atom_site_aniso_U_13
_atom_site_aniso_U_12
O1 0.0476(12) 0.0451(11) 0.0494(11) -0.0049(9) 0.0055(9) -0.0118(9)
O2 0.0489(11) 0.0425(10) 0.0363(9) -0.0063(8) 0.0012(8) -0.0101(8)
O3 0.0392(10) 0.0482(11) 0.0423(10) 0.0125(9) 0.0010(8) 0.0010(8)
O4 0.0308(9) 0.0486(10) 0.0372(9) 0.0079(8) 0.0063(7) 0.0030(7)
N1 0.0365(12) 0.0334(11) 0.0312(10) 0.0007(8) 0.0025(8) -0.0042(9)
N2 0.0275(10) 0.0425(11) 0.0268(10) 0.0034(8) 0.0024(8) -0.0025(8)
C1 0.0417(15) 0.0351(13) 0.0314(12) 0.0025(10) 0.0002(10) -0.0050(11)
C2 0.0447(15) 0.0375(13) 0.0263(12) 0.0019(10) 0.0010(10) 0.0036(11)
C3 0.0481(16) 0.0368(14) 0.0346(13) -0.0044(11) 0.0039(11) -0.0020(11)
C4 0.0402(14) 0.0421(14) 0.0258(11) -0.0028(10) 0.0012(10) 0.0008(11)
C5 0.0281(12) 0.0437(14) 0.0236(11) 0.0012(10) 0.0045(9) 0.0024(10)
C6 0.0369(14) 0.0439(14) 0.0269(12) 0.0036(10) 0.0013(10) -0.0061(11)
C7 0.0368(14) 0.0462(15) 0.0257(11) 0.0029(10) -0.0005(10) 0.0006(11)
C8 0.0363(13) 0.0419(14) 0.0253(11) 0.0042(10) -0.0008(10) -0.0031(11)
C9 0.0351(13) 0.0376(14) 0.0327(12) -0.0014(10) 0.0021(10) -0.0012(11)
C10 0.0455(16) 0.0414(15) 0.0422(14) -0.0025(12) -0.0054(12) 0.0015(12)
C11 0.0437(17) 0.0536(18) 0.068(2) -0.0190(16) -0.0090(15) 0.0098(14)
C12 0.0434(17) 0.070(2) 0.0559(18) -0.0145(16) 0.0119(14) 0.0046(15)
C13 0.0526(19) 0.073(2) 0.0507(17) 0.0013(15) 0.0185(14) 0.0014(16)
C14 0.0465(16) 0.0518(16) 0.0383(14) 0.0059(12) 0.0085(12) 0.0034(13)
C15 0.0341(15) 0.076(2) 0.0360(13) 0.0083(14) 0.0006(11) 0.0020(13)
C16 0.0313(14) 0.091(2) 0.0368(14) 0.0077(15) 0.0030(11) -0.0035(15)
C17 0.0321(14) 0.0664(18) 0.0306(13) 0.0035(12) 0.0050(10) -0.0036(13)
C18 0.0340(14) 0.0493(15) 0.0331(13) 0.0051(11) 0.0068(10) -0.0025(11)
C19 0.0336(13) 0.0382(13) 0.0274(12) 0.0001(10) 0.0024(10) -0.0047(10)
C20 0.0275(13) 0.0498(15) 0.0373(13) -0.0015(11) 0.0042(10) -0.0003(11)
C21 0.0417(17) 0.089(2) 0.0446(16) -0.0101(16) 0.0012(13) -0.0104(16)
C22 0.0393(15) 0.0673(19) 0.0471(16) 0.0014(14) 0.0081(12) -0.0048(14)
C23 0.0409(16) 0.0545(18) 0.0640(19) -0.0041(15) 0.0055(14) 0.0090(13)

loop_
_atom_type_symbol
_atom_type_description
_atom_type_scat_dispersion_real
_atom_type_scat_dispersion_imag
_atom_type_scat_source
C C 0.0033 0.0016 'International Tables Vol C Tables 4.2.6.8 and 6.1.1.4'
H H 0.0000 0.0000 'International Tables Vol C Tables 4.2.6.8 and 6.1.1.4'
N N 0.0061 0.0033 'International Tables Vol C Tables 4.2.6.8 and 6.1.1.4'
O O 0.0106 0.0060 'International Tables Vol C Tables 4.2.6.8 and 6.1.1.4'

loop_
_geom_angle_atom_site_label_1
_geom_angle_atom_site_label_2
_geom_angle_atom_site_label_3
_geom_angle
C19 O4 C20 120.49(19)
C8 N1 C1 112.5(2)
C8 N1 C9 124.8(2)
C1 N1 C9 122.5(2)
C19 N2 C5 123.65(19)
C19 N2 C18 116.67(19)
C5 N2 C18 119.65(19)
O1 C1 N1 124.0(2)
O1 C1 C2 127.8(2)
N1 C1 C2 108.3(2)
C1 C2 C3 110.9(2)
C1 C2 C7 104.5(2)
C3 C2 C7 115.6(2)
C4 C3 C2 110.8(2)
C5 C4 C3 121.3(2)
C4 C5 N2 122.1(2)
C4 C5 C6 121.4(2)
N2 C5 C6 116.3(2)
C5 C6 C15 110.2(2)
C5 C6 C7 110.75(19)
C15 C6 C7 111.7(2)
C8 C7 C2 104.6(2)
C8 C7 C6 111.2(2)
C2 C7 C6 115.72(19)
O2 C8 N1 125.0(2)
O2 C8 C7 126.2(2)
N1 C8 C7 108.8(2)
C10 C9 C14 121.2(2)
C10 C9 N1 120.5(2)
C14 C9 N1 118.4(2)
C9 C10 C11 119.0(3)
C10 C11 C12 120.6(3)
C13 C12 C11 119.2(3)
C12 C13 C14 121.1(3)
C13 C14 C9 118.9(3)
C16 C15 C6 114.0(2)
C15 C16 C17 116.1(2)
C18 C17 C16 116.4(2)
N2 C18 C17 114.7(2)
O3 C19 O4 125.2(2)
O3 C19 N2 123.1(2)
O4 C19 N2 111.6(2)
O4 C20 C23 110.9(2)
O4 C20 C22 101.9(2)
C23 C20 C22 111.0(2)
O4 C20 C21 109.6(2)
C23 C20 C21 112.2(2)
C22 C20 C21 110.8(2)

loop_
_geom_bond_atom_site_label_1
_geom_bond_atom_site_label_2
_geom_bond_distance
O1 C1 1.205(3)
O2 C8 1.209(3)
O3 C19 1.213(3)
O4 C19 1.346(3)
O4 C20 1.467(3)
N1 C8 1.384(3)
N1 C1 1.403(3)
N1 C9 1.443(3)
N2 C19 1.369(3)
N2 C5 1.436(3)
N2 C18 1.472(3)
C1 C2 1.511(4)
C2 C3 1.534(3)
C2 C7 1.544(4)
C3 C4 1.498(3)
C4 C5 1.322(3)
C5 C6 1.520(3)
C6 C15 1.529(4)
C6 C7 1.561(3)
C7 C8 1.517(4)
C9 C10 1.377(4)
C9 C14 1.389(4)
C10 C11 1.390(4)
C11 C12 1.391(5)
C12 C13 1.377(5)
C13 C14 1.382(4)
C15 C16 1.523(4)
C16 C17 1.536(4)
C17 C18 1.508(4)
C20 C23 1.513(4)
C20 C22 1.522(4)
C20 C21 1.524(4)

loop_
_geom_torsion_atom_site_label_1
_geom_torsion_atom_site_label_2
_geom_torsion_atom_site_label_3
_geom_torsion_atom_site_label_4
_geom_torsion
C8 N1 C1 O1 -171.0(2)
C9 N1 C1 O1 13.6(4)
C8 N1 C1 C2 9.1(3)
C9 N1 C1 C2 -166.4(2)
O1 C1 C2 C3 43.3(3)
N1 C1 C2 C3 -136.8(2)
O1 C1 C2 C7 168.5(2)
N1 C1 C2 C7 -11.5(2)
C1 C2 C3 C4 76.1(3)
C7 C2 C3 C4 -42.7(3)
C2 C3 C4 C5 37.4(3)
C3 C4 C5 N2 -180.0(2)
C3 C4 C5 C6 5.2(4)
C19 N2 C5 C4 64.6(3)
C18 N2 C5 C4 -117.6(3)
C19 N2 C5 C6 -120.3(2)
C18 N2 C5 C6 57.4(3)
C4 C5 C6 C15 84.0(3)
N2 C5 C6 C15 -91.1(3)
C4 C5 C6 C7 -40.1(3)
N2 C5 C6 C7 144.8(2)
C1 C2 C7 C8 9.8(2)
C3 C2 C7 C8 131.9(2)
C1 C2 C7 C6 -112.9(2)
C3 C2 C7 C6 9.2(3)
C5 C6 C7 C8 -88.9(2)
C15 C6 C7 C8 147.9(2)
C5 C6 C7 C2 30.3(3)
C15 C6 C7 C2 -93.0(3)
C1 N1 C8 O2 176.7(2)
C9 N1 C8 O2 -8.0(4)
C1 N1 C8 C7 -2.4(3)
C9 N1 C8 C7 172.9(2)
C2 C7 C8 O2 176.0(2)
C6 C7 C8 O2 -58.5(3)
C2 C7 C8 N1 -5.0(2)
C6 C7 C8 N1 120.6(2)
C8 N1 C9 C10 58.9(3)
C1 N1 C9 C10 -126.2(3)
C8 N1 C9 C14 -120.8(3)
C1 N1 C9 C14 54.1(3)
C14 C9 C10 C11 -0.4(4)
N1 C9 C10 C11 179.8(2)
C9 C10 C11 C12 -1.0(4)
C10 C11 C12 C13 2.0(4)
C11 C12 C13 C14 -1.7(5)
C12 C13 C14 C9 0.3(5)
C10 C9 C14 C13 0.8(4)
N1 C9 C14 C13 -179.5(3)
C5 C6 C15 C16 66.3(3)
C7 C6 C15 C16 -170.1(2)
C6 C15 C16 C17 -55.4(4)
C15 C16 C17 C18 74.9(4)
C19 N2 C18 C17 -163.3(2)
C5 N2 C18 C17 18.8(3)
C16 C17 C18 N2 -75.5(3)
C20 O4 C19 O3 11.8(4)
C20 O4 C19 N2 -169.87(19)
C5 N2 C19 O3 -178.2(2)
C18 N2 C19 O3 4.0(3)
C5 N2 C19 O4 3.4(3)
C18 N2 C19 O4 -174.38(19)
C19 O4 C20 C23 -67.4(3)
C19 O4 C20 C22 174.4(2)
C19 O4 C20 C21 57.0(3)

loop_
_cod_related_entry_id
_cod_related_entry_database
_cod_related_entry_code
1 ChemSpider 4412046
